data_7007977
loop_
_publ_author_name
'Zijp, Eric J.'
'van der Vlugt, Jarl Ivar'
'Tooke, Duncan M.'
'Spek, Anthony L.'
'Vogt, Dieter'

_publ_section_title
;
 Chiral bidentate aminophosphine ligands: synthesis, coordination
 chemistry and asymmetric catalysis.
;
_journal_issue 3
_journal_name_full 'Dalton transactions (Cambridge, England : 2003)'
_journal_page_first 512
_journal_page_last 517
_journal_paper_doi 10.1039/b414668a
_journal_year 2005
_chemical_absolute_configuration ad
_chemical_formula_moiety 'C42 H42 Cl2 N2 P2 Pd'
_chemical_formula_sum 'C42 H42 Cl2 N2 P2 Pd'
_chemical_formula_weight 814.02
_chemical_name_systematic
;
?
;
_space_group_IT_number 4
_symmetry_cell_setting monoclinic
_symmetry_space_group_name_Hall 'P 2yb'
_symmetry_space_group_name_H-M 'P 1 21 1'
_atom_sites_solution_hydrogens geom
_atom_sites_solution_primary direct
_atom_sites_solution_secondary difmap
_audit_creation_method SHELXL-97
_cell_angle_alpha 90.00
_cell_angle_beta 92.7710(10)
_cell_angle_gamma 90.00
_cell_formula_units_Z 4
_cell_length_a 11.3330(10)
_cell_length_b 26.0777(10)
_cell_length_c 12.6339(10)
_cell_measurement_reflns_used 390
_cell_measurement_temperature 150(2)
_cell_measurement_theta_max 21.479
_cell_measurement_theta_min 3.782
_cell_volume 3729.4(5)
_computing_cell_refinement 'DIRAX (Duisenberg, 1992)'
_computing_data_collection 'COLLECT (Nonius, 2002)'
_computing_data_reduction 'EvalCCD (Duisenberg et al, 2003)'
_computing_molecular_graphics 'PLATON (Spek, 2003)'
_computing_publication_material 'PLATON (Spek, 2003)'
_computing_structure_refinement 'SHELXL-97 (Sheldrick, 1997)'
_computing_structure_solution 'DIRDIF (Beurskens et al, 1999)'
_diffrn_ambient_temperature 150(2)
_diffrn_measured_fraction_theta_full 1.000
_diffrn_measured_fraction_theta_max 1.000
_diffrn_measurement_device_type 'Nonius KappaCCD'
_diffrn_measurement_method 'wide angle phi and omega scans'
_diffrn_radiation_monochromator graphite
_diffrn_radiation_source 'rotating anode'
_diffrn_radiation_type MoK\a
_diffrn_radiation_wavelength 0.71073
_diffrn_reflns_av_R_equivalents 0.0258
_diffrn_reflns_av_sigmaI/netI 0.0311
_diffrn_reflns_limit_h_max 13
_diffrn_reflns_limit_h_min -13
_diffrn_reflns_limit_k_max 32
_diffrn_reflns_limit_k_min -32
_diffrn_reflns_limit_l_max 15
_diffrn_reflns_limit_l_min -15
_diffrn_reflns_number 52367
_diffrn_reflns_theta_full 26.00
_diffrn_reflns_theta_max 26.00
_diffrn_reflns_theta_min 1.56
_diffrn_standards_number 0
_exptl_absorpt_coefficient_mu 0.760
_exptl_absorpt_correction_T_max 0.83
_exptl_absorpt_correction_T_min 0.69
_exptl_absorpt_correction_type multi-scan
_exptl_absorpt_process_details 'SADABS (Sheldrick, 2004)'
_exptl_crystal_colour colourless
_exptl_crystal_density_diffrn 1.450
_exptl_crystal_density_method 'not measured'
_exptl_crystal_description block
_exptl_crystal_F_000 1672
_exptl_crystal_size_max 0.54
_exptl_crystal_size_mid 0.29
_exptl_crystal_size_min 0.24
_refine_diff_density_max 0.273
_refine_diff_density_min -0.284
_refine_diff_density_rms 0.050
_refine_ls_abs_structure_details 'Flack H D (1983), Acta Cryst. A39, 876-881'
_refine_ls_abs_structure_Flack -0.010(9)
_refine_ls_extinction_method none
_refine_ls_goodness_of_fit_ref 1.037
_refine_ls_hydrogen_treatment constr
_refine_ls_matrix_type full
_refine_ls_number_parameters 882
_refine_ls_number_reflns 14632
_refine_ls_number_restraints 1
_refine_ls_restrained_S_all 1.037
_refine_ls_R_factor_all 0.0279
_refine_ls_R_factor_gt 0.0219
_refine_ls_shift/su_max 0.003
_refine_ls_shift/su_mean 0.000
_refine_ls_structure_factor_coef Fsqd
_refine_ls_weighting_details 'calc w=1/[\s^2^(Fo^2^)+(0.0196P)^2^+0.5603P] where P=(Fo^2^+2Fc^2^)/3'
_refine_ls_weighting_scheme calc
_refine_ls_wR_factor_gt 0.0428
_refine_ls_wR_factor_ref 0.0444
_reflns_number_gt 13489
_reflns_number_total 14632
_reflns_threshold_expression I>2\s(I)
_cod_data_source_file b414668a.txt
_cod_data_source_block s3051a
_cod_original_sg_symbol_H-M 'P 21'
_cod_database_code 7007977

loop_
_symmetry_equiv_pos_as_xyz
'x, y, z'
'-x, y+1/2, -z'

loop_
_atom_site_label
_atom_site_type_symbol
_atom_site_fract_x
_atom_site_fract_y
_atom_site_fract_z
_atom_site_U_iso_or_equiv
_atom_site_adp_type
_atom_site_occupancy
_atom_site_symmetry_multiplicity
_atom_site_calc_flag
_atom_site_refinement_flags
_atom_site_disorder_assembly
_atom_site_disorder_group
Pd1 Pd 0.962748(14) 0.001374(6) -0.175728(13) 0.01463(4) Uani 1 1 d . . .
Cl1 Cl 1.13539(4) 0.00969(2) -0.27021(4) 0.02139(13) Uani 1 1 d . . .
Cl2 Cl 0.85248(5) -0.01424(2) -0.33467(4) 0.02349(13) Uani 1 1 d . . .
P1 P 1.08638(5) 0.01925(2) -0.03400(4) 0.01508(12) Uani 1 1 d . . .
P2 P 0.79385(4) 0.00272(2) -0.08847(4) 0.01438(11) Uani 1 1 d . . .
N1 N 1.03399(15) 0.02748(7) 0.08707(14) 0.0160(4) Uani 1 1 d . . .
N2 N 0.79905(15) -0.02771(7) 0.02699(14) 0.0160(4) Uani 1 1 d . . .
C1 C 0.98617(19) -0.01793(8) 0.13735(18) 0.0182(5) Uani 1 1 d . . .
H1A H 0.9389 -0.0067 0.1970 0.022 Uiso 1 1 calc R . .
H1B H 1.0529 -0.0386 0.1675 0.022 Uiso 1 1 calc R . .
C2 C 0.91015(18) -0.05182(9) 0.06572(18) 0.0158(5) Uani 1 1 d . . .
H2A H 0.9558 -0.0618 0.0041 0.019 Uiso 1 1 calc R . .
H2B H 0.8914 -0.0835 0.1046 0.019 Uiso 1 1 calc R . .
C3 C 1.0683(2) 0.06959(9) 0.16318(17) 0.0183(5) Uani 1 1 d . . .
H3 H 1.1255 0.0919 0.1266 0.022 Uiso 1 1 calc R . .
C4 C 0.69058(19) -0.04225(9) 0.08418(19) 0.0195(5) Uani 1 1 d . . .
H4 H 0.6223 -0.0240 0.0480 0.023 Uiso 1 1 calc R . .
C5 C 0.9623(2) 0.10282(10) 0.18377(19) 0.0282(6) Uani 1 1 d . . .
H5A H 0.9354 0.1201 0.1180 0.042 Uiso 1 1 calc R . .
H5B H 0.9843 0.1286 0.2377 0.042 Uiso 1 1 calc R . .
H5C H 0.8984 0.0813 0.2089 0.042 Uiso 1 1 calc R . .
C6 C 0.6652(2) -0.09949(9) 0.0752(2) 0.0272(6) Uani 1 1 d . . .
H6A H 0.6438 -0.1081 0.0012 0.041 Uiso 1 1 calc R . .
H6B H 0.5996 -0.1083 0.1197 0.041 Uiso 1 1 calc R . .
H6C H 0.7357 -0.1188 0.0989 0.041 Uiso 1 1 calc R . .
C7 C 1.1315(2) 0.05145(9) 0.26510(18) 0.0211(5) Uani 1 1 d . . .
C8 C 1.0688(2) 0.03434(10) 0.35084(19) 0.0291(6) Uani 1 1 d . . .
H8 H 0.9850 0.0324 0.3437 0.035 Uiso 1 1 calc R . .
C9 C 1.1250(3) 0.02030(11) 0.4453(2) 0.0405(7) Uani 1 1 d . . .
H9 H 1.0803 0.0081 0.5019 0.049 Uiso 1 1 calc R . .
C10 C 1.2442(3) 0.02394(11) 0.4577(2) 0.0458(8) Uani 1 1 d . . .
H10 H 1.2826 0.0148 0.5235 0.055 Uiso 1 1 calc R . .
C11 C 1.3101(3) 0.04075(12) 0.3759(3) 0.0472(9) Uani 1 1 d . . .
H11 H 1.3937 0.0426 0.3844 0.057 Uiso 1 1 calc R . .
C12 C 1.2526(2) 0.05509(11) 0.2800(2) 0.0339(7) Uani 1 1 d . . .
H12 H 1.2978 0.0676 0.2241 0.041 Uiso 1 1 calc R . .
C13 C 0.69713(19) -0.02450(9) 0.19925(18) 0.0219(5) Uani 1 1 d . . .
C14 C 0.6352(2) 0.01849(10) 0.2291(2) 0.0299(6) Uani 1 1 d . . .
H14 H 0.5860 0.0359 0.1779 0.036 Uiso 1 1 calc R . .
C15 C 0.6438(2) 0.03661(12) 0.3328(2) 0.0402(7) Uani 1 1 d . . .
H15 H 0.6027 0.0668 0.3515 0.048 Uiso 1 1 calc R . .
C16 C 0.7120(3) 0.01068(13) 0.4082(2) 0.0446(8) Uani 1 1 d . . .
H16 H 0.7194 0.0232 0.4788 0.054 Uiso 1 1 calc R . .
C17 C 0.7693(2) -0.03328(12) 0.3810(2) 0.0366(7) Uani 1 1 d . . .
H17 H 0.8148 -0.0517 0.4334 0.044 Uiso 1 1 calc R . .
C18 C 0.7615(2) -0.05099(11) 0.2782(2) 0.0292(6) Uani 1 1 d . . .
H18 H 0.8008 -0.0818 0.2610 0.035 Uiso 1 1 calc R . .
C19 C 1.1592(2) 0.07968(9) -0.05692(18) 0.0200(5) Uani 1 1 d . . .
C20 C 1.2794(2) 0.08447(11) -0.06173(19) 0.0298(6) Uani 1 1 d . . .
H20 H 1.3289 0.0552 -0.0541 0.036 Uiso 1 1 calc R . .
C21 C 1.3280(3) 0.13254(12) -0.0779(2) 0.0455(8) Uani 1 1 d . . .
H21 H 1.4111 0.1359 -0.0825 0.055 Uiso 1 1 calc R . .
C22 C 1.2580(3) 0.17483(12) -0.0874(2) 0.0494(9) Uani 1 1 d . . .
H22 H 1.2925 0.2076 -0.0970 0.059 Uiso 1 1 calc R . .
C23 C 1.1373(3) 0.17041(11) -0.0830(2) 0.0403(7) Uani 1 1 d . . .
H23 H 1.0885 0.2000 -0.0895 0.048 Uiso 1 1 calc R . .
C24 C 1.0878(2) 0.12270(10) -0.06918(19) 0.0280(6) Uani 1 1 d . . .
H24 H 1.0044 0.1193 -0.0680 0.034 Uiso 1 1 calc R . .
C25 C 1.19687(18) -0.03079(9) -0.01907(18) 0.0177(5) Uani 1 1 d . . .
C26 C 1.28387(19) -0.02715(10) 0.06128(19) 0.0236(6) Uani 1 1 d . . .
H26 H 1.2871 0.0021 0.1062 0.028 Uiso 1 1 calc R . .
C27 C 1.3664(2) -0.06612(10) 0.07646(19) 0.0268(6) Uani 1 1 d . . .
H27 H 1.4274 -0.0629 0.1303 0.032 Uiso 1 1 calc R . .
C28 C 1.3606(2) -0.10914(10) 0.0144(2) 0.0273(6) Uani 1 1 d . . .
H28 H 1.4173 -0.1357 0.0252 0.033 Uiso 1 1 calc R . .
C29 C 1.2721(2) -0.11374(10) -0.0636(2) 0.0257(6) Uani 1 1 d . . .
H29 H 1.2667 -0.1439 -0.1057 0.031 Uiso 1 1 calc R . .
C30 C 1.19131(19) -0.07463(9) -0.08100(19) 0.0217(5) Uani 1 1 d . . .
H30 H 1.1314 -0.0778 -0.1359 0.026 Uiso 1 1 calc R . .
C31 C 0.65950(18) -0.02081(9) -0.15526(18) 0.0182(5) Uani 1 1 d . . .
C32 C 0.65431(19) -0.07123(10) -0.18940(19) 0.0241(5) Uani 1 1 d . . .
H32 H 0.7230 -0.0921 -0.1827 0.029 Uiso 1 1 calc R . .
C33 C 0.5503(2) -0.09164(10) -0.2332(2) 0.0311(6) Uani 1 1 d . . .
H33 H 0.5474 -0.1265 -0.2552 0.037 Uiso 1 1 calc R . .
C34 C 0.4508(2) -0.06121(11) -0.2448(2) 0.0300(6) Uani 1 1 d . . .
H34 H 0.3793 -0.0752 -0.2744 0.036 Uiso 1 1 calc R . .
C35 C 0.45482(19) -0.01094(11) -0.21372(19) 0.0289(6) Uani 1 1 d . . .
H35 H 0.3865 0.0100 -0.2230 0.035 Uiso 1 1 calc R . .
C36 C 0.55857(18) 0.00940(10) -0.16867(17) 0.0221(5) Uani 1 1 d . . .
H36 H 0.5608 0.0443 -0.1468 0.027 Uiso 1 1 calc R . .
C37 C 0.76136(19) 0.07057(9) -0.07459(18) 0.0184(5) Uani 1 1 d . . .
C38 C 0.7226(2) 0.09190(9) 0.0162(2) 0.0289(6) Uani 1 1 d . . .
H38 H 0.7176 0.0713 0.0779 0.035 Uiso 1 1 calc R . .
C39 C 0.6904(3) 0.14303(10) 0.0198(2) 0.0409(7) Uani 1 1 d . . .
H39 H 0.6621 0.1572 0.0831 0.049 Uiso 1 1 calc R . .
C40 C 0.6996(3) 0.17326(11) -0.0686(3) 0.0436(8) Uani 1 1 d . . .
H40 H 0.6776 0.2084 -0.0666 0.052 Uiso 1 1 calc R . .
C41 C 0.7405(3) 0.15251(11) -0.1599(2) 0.0412(7) Uani 1 1 d . . .
H41 H 0.7483 0.1736 -0.2205 0.049 Uiso 1 1 calc R . .
C42 C 0.7703(2) 0.10142(10) -0.1641(2) 0.0298(6) Uani 1 1 d . . .
H42 H 0.7970 0.0872 -0.2278 0.036 Uiso 1 1 calc R . .
Pd2 Pd 0.226638(13) 0.285470(6) 0.684895(13) 0.01539(4) Uani 1 1 d . . .
Cl3 Cl 0.40557(4) 0.28033(2) 0.78784(4) 0.02230(12) Uani 1 1 d . . .
Cl4 Cl 0.12179(5) 0.30341(2) 0.83640(4) 0.02257(13) Uani 1 1 d . . .
P3 P 0.34574(5) 0.26690(2) 0.55177(5) 0.01594(12) Uani 1 1 d . . .
P4 P 0.05397(4) 0.28359(2) 0.58522(4) 0.01504(11) Uani 1 1 d . . .
N3 N 0.28587(16) 0.25982(7) 0.42829(14) 0.0184(4) Uani 1 1 d . B .
N4 N 0.05649(14) 0.31729(7) 0.47341(14) 0.0156(4) Uani 1 1 d . . .
C43 C 0.24268(19) 0.30689(9) 0.37677(18) 0.0186(5) Uani 1 1 d . . .
H43A H 0.1951 0.2975 0.3119 0.022 Uiso 1 1 calc R . .
H43B H 0.3114 0.3270 0.3547 0.022 Uiso 1 1 calc R . .
C44 C 0.16859(18) 0.34065(9) 0.44450(18) 0.0166(5) Uani 1 1 d . . .
H44A H 0.2153 0.3494 0.5102 0.020 Uiso 1 1 calc R . .
H44B H 0.1511 0.3730 0.4058 0.020 Uiso 1 1 calc R . .
C45 C 0.3082(2) 0.21656(9) 0.35370(18) 0.0216(5) Uani 1 1 d . . .
H45 H 0.3530 0.1906 0.3978 0.026 Uiso 1 1 calc R A 1
C46 C -0.05156(19) 0.33278(9) 0.40850(18) 0.0193(5) Uani 1 1 d . . .
H46 H -0.1194 0.3137 0.4374 0.023 Uiso 1 1 calc R . .
C47 C 0.1932(2) 0.19034(11) 0.3209(2) 0.0389(7) Uani 1 1 d . B .
H47A H 0.1629 0.1721 0.3818 0.058 Uiso 1 1 calc R . .
H47B H 0.2066 0.1658 0.2640 0.058 Uiso 1 1 calc R . .
H47C H 0.1354 0.2161 0.2957 0.058 Uiso 1 1 calc R . .
C48 C -0.0785(2) 0.38944(9) 0.4197(2) 0.0260(6) Uani 1 1 d . . .
H48A H -0.0960 0.3969 0.4933 0.039 Uiso 1 1 calc R . .
H48B H -0.1470 0.3984 0.3730 0.039 Uiso 1 1 calc R . .
H48C H -0.0100 0.4096 0.4000 0.039 Uiso 1 1 calc R . .
C49A C 0.3875(8) 0.2300(4) 0.2688(7) 0.016(3) Uiso 0.393(9) 1 d P B 1
C50A C 0.5028(6) 0.2157(3) 0.2773(6) 0.0249(18) Uiso 0.393(9) 1 d P B 1
H50A H 0.5300 0.1945 0.3346 0.030 Uiso 0.393(9) 1 calc PR B 1
C51A C 0.5809(8) 0.2316(4) 0.2031(7) 0.037(2) Uiso 0.393(9) 1 d P B 1
H51A H 0.6627 0.2239 0.2121 0.044 Uiso 0.393(9) 1 calc PR B 1
C52A C 0.5376(8) 0.2590(3) 0.1154(9) 0.034(2) Uiso 0.393(9) 1 d P B 1
H52A H 0.5932 0.2711 0.0673 0.041 Uiso 0.393(9) 1 calc PR B 1
C53A C 0.4225(9) 0.2698(3) 0.0931(6) 0.031(2) Uiso 0.393(9) 1 d P B 1
H53A H 0.3947 0.2846 0.0279 0.037 Uiso 0.393(9) 1 calc PR B 1
C54A C 0.3465(8) 0.2572(3) 0.1753(7) 0.030(2) Uiso 0.393(9) 1 d P B 1
H54A H 0.2658 0.2671 0.1683 0.036 Uiso 0.393(9) 1 calc PR B 1
C49 C 0.3706(5) 0.2351(2) 0.2535(5) 0.0190(18) Uiso 0.607(9) 1 d P B 2
C50 C 0.4953(4) 0.2325(2) 0.2527(4) 0.0211(12) Uiso 0.607(9) 1 d P B 2
H50 H 0.5388 0.2198 0.3133 0.025 Uiso 0.607(9) 1 calc PR B 2
C51 C 0.5558(4) 0.2481(2) 0.1644(5) 0.0260(13) Uiso 0.607(9) 1 d P B 2
H51 H 0.6393 0.2454 0.1630 0.031 Uiso 0.607(9) 1 calc PR B 2
C52 C 0.4900(6) 0.26739(18) 0.0804(4) 0.0296(14) Uiso 0.607(9) 1 d P B 2
H52 H 0.5294 0.2797 0.0207 0.036 Uiso 0.607(9) 1 calc PR B 2
C53 C 0.3666(5) 0.26972(17) 0.0788(4) 0.0302(14) Uiso 0.607(9) 1 d P B 2
H53 H 0.3229 0.2828 0.0186 0.036 Uiso 0.607(9) 1 calc PR B 2
C54 C 0.3094(5) 0.25266(19) 0.1660(4) 0.0255(13) Uiso 0.607(9) 1 d P B 2
H54 H 0.2256 0.2532 0.1649 0.031 Uiso 0.607(9) 1 calc PR B 2
C55 C -0.04602(19) 0.31742(9) 0.29206(19) 0.0210(5) Uani 1 1 d . . .
C56 C 0.0228(2) 0.34490(10) 0.2219(2) 0.0252(6) Uani 1 1 d . . .
H56 H 0.0645 0.3746 0.2459 0.030 Uiso 1 1 calc R . .
C57 C 0.0302(2) 0.32897(11) 0.1185(2) 0.0333(7) Uani 1 1 d . . .
H57 H 0.0789 0.3474 0.0727 0.040 Uiso 1 1 calc R . .
C58 C -0.0313(2) 0.28712(12) 0.0803(2) 0.0364(6) Uani 1 1 d . . .
H58 H -0.0243 0.2762 0.0092 0.044 Uiso 1 1 calc R . .
C59 C -0.1039(2) 0.26091(11) 0.1468(2) 0.0350(7) Uani 1 1 d . . .
H59 H -0.1487 0.2324 0.1210 0.042 Uiso 1 1 calc R . .
C60 C -0.11072(19) 0.27663(10) 0.25175(19) 0.0271(6) Uani 1 1 d . . .
H60 H -0.1614 0.2587 0.2967 0.033 Uiso 1 1 calc R . .
C61 C 0.45400(18) 0.31775(9) 0.54058(18) 0.0174(5) Uani 1 1 d . . .
C62 C 0.4473(2) 0.36265(9) 0.59878(19) 0.0228(5) Uani 1 1 d . . .
H62 H 0.3889 0.3661 0.6498 0.027 Uiso 1 1 calc R . .
C63 C 0.5253(2) 0.40258(10) 0.5828(2) 0.0297(6) Uani 1 1 d . . .
H63 H 0.5189 0.4336 0.6217 0.036 Uiso 1 1 calc R . .
C64 C 0.6124(2) 0.39756(10) 0.5107(2) 0.0315(6) Uani 1 1 d . . .
H64 H 0.6680 0.4244 0.5023 0.038 Uiso 1 1 calc R . .
C65 C 0.6184(2) 0.35377(10) 0.4512(2) 0.0260(6) Uani 1 1 d . . .
H65 H 0.6775 0.3505 0.4008 0.031 Uiso 1 1 calc R . .
C66 C 0.53862(19) 0.31418(10) 0.46405(19) 0.0226(5) Uani 1 1 d . . .
H66 H 0.5415 0.2845 0.4206 0.027 Uiso 1 1 calc R . .
C67 C 0.4197(2) 0.20619(9) 0.57803(18) 0.0197(5) Uani 1 1 d . . .
C68 C 0.5389(2) 0.19791(10) 0.56623(19) 0.0258(6) Uani 1 1 d . . .
H68 H 0.5883 0.2253 0.5461 0.031 Uiso 1 1 calc R . .
C69 C 0.5864(2) 0.14932(11) 0.5840(2) 0.0350(7) Uani 1 1 d . . .
H69 H 0.6679 0.1435 0.5743 0.042 Uiso 1 1 calc R . .
C70 C 0.5165(3) 0.10969(11) 0.6153(2) 0.0370(7) Uani 1 1 d . . .
H70 H 0.5496 0.0766 0.6270 0.044 Uiso 1 1 calc R . .
C71 C 0.3985(2) 0.11790(10) 0.6297(2) 0.0358(7) Uani 1 1 d . . .
H71 H 0.3505 0.0906 0.6529 0.043 Uiso 1 1 calc R . .
C72 C 0.3496(2) 0.16561(9) 0.6105(2) 0.0290(6) Uani 1 1 d . . .
H72 H 0.2677 0.1709 0.6194 0.035 Uiso 1 1 calc R . .
C73 C 0.01845(19) 0.21630(9) 0.56386(18) 0.0179(5) Uani 1 1 d . . .
C74 C 0.0416(2) 0.18332(10) 0.6487(2) 0.0243(6) Uani 1 1 d . . .
H74 H 0.0831 0.1956 0.7107 0.029 Uiso 1 1 calc R . .
C75 C 0.0049(2) 0.13283(10) 0.6440(2) 0.0312(6) Uani 1 1 d . . .
H75 H 0.0224 0.1105 0.7019 0.037 Uiso 1 1 calc R . .
C76 C -0.0569(2) 0.11502(10) 0.5555(2) 0.0298(6) Uani 1 1 d . . .
H76 H -0.0833 0.0804 0.5526 0.036 Uiso 1 1 calc R . .
C77 C -0.0807(2) 0.14725(10) 0.4711(2) 0.0308(6) Uani 1 1 d . . .
H77 H -0.1232 0.1348 0.4097 0.037 Uiso 1 1 calc R . .
C78 C -0.0432(2) 0.19775(9) 0.47469(19) 0.0239(5) Uani 1 1 d . . .
H78 H -0.0597 0.2197 0.4159 0.029 Uiso 1 1 calc R . .
C79 C -0.07849(18) 0.30510(9) 0.64786(17) 0.0178(5) Uani 1 1 d . . .
C80 C -0.0860(2) 0.35554(10) 0.6818(2) 0.0273(6) Uani 1 1 d . . .
H80 H -0.0216 0.3782 0.6729 0.033 Uiso 1 1 calc R . .
C81 C -0.1853(2) 0.37308(11) 0.7280(2) 0.0348(7) Uani 1 1 d . . .
H81 H -0.1901 0.4079 0.7492 0.042 Uiso 1 1 calc R . .
C82 C -0.2790(2) 0.33987(11) 0.74385(19) 0.0309(6) Uani 1 1 d . . .
H82 H -0.3474 0.3519 0.7769 0.037 Uiso 1 1 calc R . .
C83 C -0.27241(19) 0.29023(11) 0.71190(18) 0.0261(5) Uani 1 1 d . . .
H83 H -0.3363 0.2675 0.7225 0.031 Uiso 1 1 calc R . .
C84 C -0.17271(19) 0.27269(9) 0.66384(17) 0.0214(6) Uani 1 1 d . . .
H84 H -0.1690 0.2380 0.6416 0.026 Uiso 1 1 calc R . .

loop_
_atom_site_aniso_label
_atom_site_aniso_U_11
_atom_site_aniso_U_22
_atom_site_aniso_U_33
_atom_site_aniso_U_23
_atom_site_aniso_U_13
_atom_site_aniso_U_12
Pd1 0.01479(8) 0.01666(9) 0.01241(8) -0.00079(8) 0.00033(6) -0.00027(7)
Cl1 0.0190(3) 0.0297(4) 0.0158(3) -0.0001(2) 0.0038(2) -0.0015(2)
Cl2 0.0225(3) 0.0326(4) 0.0151(3) -0.0030(2) -0.0027(2) -0.0010(2)
P1 0.0146(3) 0.0169(3) 0.0137(3) 0.0001(2) 0.0003(2) -0.0028(2)
P2 0.0143(2) 0.0143(3) 0.0145(3) 0.0005(3) -0.0002(2) 0.0002(3)
N1 0.0191(9) 0.0163(10) 0.0124(10) 0.0002(8) 0.0003(7) -0.0047(8)
N2 0.0120(9) 0.0194(11) 0.0165(10) 0.0033(8) 0.0009(7) 0.0015(7)
C1 0.0181(11) 0.0202(12) 0.0160(12) 0.0031(10) -0.0025(9) -0.0022(9)
C2 0.0169(11) 0.0157(13) 0.0147(12) 0.0030(10) -0.0005(9) -0.0007(9)
C3 0.0286(13) 0.0132(12) 0.0127(12) -0.0019(9) -0.0024(9) -0.0062(10)
C4 0.0148(11) 0.0201(13) 0.0238(13) 0.0074(10) 0.0024(9) 0.0008(9)
C5 0.0351(14) 0.0274(15) 0.0218(14) -0.0040(11) -0.0021(11) 0.0056(11)
C6 0.0207(12) 0.0249(14) 0.0357(15) 0.0056(12) -0.0004(11) -0.0065(10)
C7 0.0236(12) 0.0218(13) 0.0176(13) -0.0070(10) -0.0032(9) 0.0005(10)
C8 0.0416(15) 0.0284(15) 0.0171(13) -0.0026(11) -0.0008(11) -0.0030(12)
C9 0.066(2) 0.0323(16) 0.0227(15) -0.0035(12) -0.0051(13) 0.0021(14)
C10 0.068(2) 0.0371(18) 0.0302(17) -0.0060(14) -0.0148(15) 0.0208(15)
C11 0.0336(16) 0.052(2) 0.053(2) -0.0264(17) -0.0230(15) 0.0188(14)
C12 0.0291(14) 0.0440(18) 0.0284(15) -0.0192(13) -0.0019(11) -0.0017(12)
C13 0.0172(11) 0.0293(14) 0.0196(13) 0.0054(11) 0.0039(9) -0.0054(10)
C14 0.0282(13) 0.0338(16) 0.0282(15) 0.0018(11) 0.0073(11) -0.0019(11)
C15 0.0431(17) 0.0430(18) 0.0363(18) -0.0095(14) 0.0181(14) -0.0060(14)
C16 0.0487(17) 0.062(2) 0.0239(15) -0.0036(15) 0.0048(13) -0.0245(16)
C17 0.0322(15) 0.057(2) 0.0206(15) 0.0109(14) 0.0006(12) -0.0117(14)
C18 0.0228(13) 0.0372(17) 0.0279(15) 0.0123(12) 0.0044(11) -0.0045(11)
C19 0.0301(13) 0.0200(14) 0.0100(12) -0.0014(10) 0.0012(10) -0.0085(10)
C20 0.0344(15) 0.0338(16) 0.0217(14) 0.0002(12) 0.0050(11) -0.0111(12)
C21 0.0478(19) 0.051(2) 0.0379(19) -0.0011(15) 0.0086(14) -0.0290(16)
C22 0.082(2) 0.0327(19) 0.0332(18) 0.0072(14) -0.0004(16) -0.0302(18)
C23 0.069(2) 0.0256(16) 0.0254(16) 0.0068(12) -0.0050(14) -0.0083(14)
C24 0.0386(15) 0.0241(15) 0.0209(14) 0.0028(11) -0.0026(11) -0.0038(12)
C25 0.0160(11) 0.0195(13) 0.0177(12) 0.0030(10) 0.0030(9) -0.0039(9)
C26 0.0195(12) 0.0299(15) 0.0212(14) -0.0041(11) 0.0009(10) 0.0007(10)
C27 0.0191(12) 0.0364(16) 0.0248(14) 0.0006(12) -0.0005(10) 0.0032(11)
C28 0.0201(12) 0.0257(14) 0.0364(15) 0.0052(12) 0.0044(11) 0.0042(10)
C29 0.0267(13) 0.0163(13) 0.0342(15) -0.0008(11) 0.0021(11) -0.0006(10)
C30 0.0185(12) 0.0217(14) 0.0248(14) 0.0016(11) -0.0011(10) -0.0035(10)
C31 0.0148(11) 0.0235(13) 0.0163(12) 0.0017(10) 0.0011(9) -0.0003(9)
C32 0.0184(12) 0.0252(14) 0.0287(14) -0.0073(11) 0.0015(10) 0.0011(10)
C33 0.0273(13) 0.0345(16) 0.0315(15) -0.0146(12) 0.0030(11) -0.0054(11)
C34 0.0195(12) 0.0460(18) 0.0245(14) -0.0120(13) 0.0003(10) -0.0079(12)
C35 0.0159(11) 0.047(2) 0.0240(13) 0.0015(13) -0.0001(10) 0.0043(11)
C36 0.0221(11) 0.0262(15) 0.0176(12) -0.0002(11) -0.0029(9) 0.0008(10)
C37 0.0166(11) 0.0161(13) 0.0221(13) 0.0003(10) -0.0023(9) -0.0006(9)
C38 0.0406(15) 0.0200(14) 0.0263(14) -0.0009(11) 0.0030(11) -0.0005(11)
C39 0.062(2) 0.0245(16) 0.0370(18) -0.0091(13) 0.0087(14) 0.0085(13)
C40 0.0552(19) 0.0171(15) 0.057(2) -0.0060(14) -0.0089(16) 0.0078(13)
C41 0.062(2) 0.0235(16) 0.0379(18) 0.0124(14) -0.0030(15) 0.0050(14)
C42 0.0412(16) 0.0212(15) 0.0274(15) 0.0068(12) 0.0061(12) 0.0035(11)
Pd2 0.01496(8) 0.01623(9) 0.01511(8) -0.00080(8) 0.00232(6) -0.00134(7)
Cl3 0.0183(3) 0.0287(3) 0.0198(3) -0.0004(3) -0.0005(2) -0.0018(2)
Cl4 0.0230(3) 0.0270(3) 0.0181(3) -0.0031(2) 0.0056(2) -0.0024(2)
P3 0.0145(3) 0.0163(3) 0.0172(3) 0.0000(2) 0.0028(2) 0.0008(2)
P4 0.0147(2) 0.0144(3) 0.0163(3) -0.0002(3) 0.0031(2) -0.0005(3)
N3 0.0201(10) 0.0169(10) 0.0182(10) -0.0011(8) 0.0010(8) 0.0038(8)
N4 0.0125(9) 0.0163(10) 0.0181(10) 0.0046(8) 0.0011(7) -0.0006(7)
C43 0.0153(11) 0.0212(12) 0.0197(13) 0.0027(10) 0.0037(9) 0.0039(9)
C44 0.0139(11) 0.0156(12) 0.0206(13) 0.0003(10) 0.0025(9) -0.0016(9)
C45 0.0260(12) 0.0194(13) 0.0194(13) -0.0006(10) 0.0025(10) 0.0063(10)
C46 0.0140(11) 0.0192(13) 0.0247(13) 0.0046(10) 0.0009(9) 0.0014(9)
C47 0.0388(16) 0.0325(17) 0.0466(18) -0.0163(14) 0.0140(13) -0.0112(12)
C48 0.0234(12) 0.0215(14) 0.0336(15) 0.0063(11) 0.0067(11) 0.0056(10)
C55 0.0168(12) 0.0230(14) 0.0229(13) 0.0076(11) -0.0010(9) 0.0054(9)
C56 0.0203(12) 0.0294(15) 0.0257(15) 0.0122(12) -0.0013(10) 0.0024(10)
C57 0.0286(14) 0.0431(18) 0.0290(16) 0.0176(14) 0.0086(12) 0.0139(13)
C58 0.0387(14) 0.0455(17) 0.0250(13) 0.0011(15) 0.0020(11) 0.0143(15)
C59 0.0364(15) 0.0395(17) 0.0287(15) -0.0004(13) -0.0039(12) 0.0012(12)
C60 0.0233(12) 0.0310(16) 0.0268(13) 0.0067(12) -0.0005(10) 0.0008(11)
C61 0.0138(11) 0.0190(13) 0.0191(13) 0.0042(10) -0.0011(9) 0.0009(9)
C62 0.0221(12) 0.0197(14) 0.0268(14) 0.0016(11) 0.0020(10) -0.0001(10)
C63 0.0311(14) 0.0212(14) 0.0363(16) 0.0006(12) -0.0030(12) -0.0022(11)
C64 0.0238(13) 0.0280(15) 0.0422(17) 0.0130(13) -0.0027(12) -0.0068(11)
C65 0.0164(12) 0.0310(15) 0.0308(15) 0.0083(12) 0.0032(10) -0.0001(10)
C66 0.0185(12) 0.0261(14) 0.0233(14) 0.0014(11) 0.0016(10) 0.0011(10)
C67 0.0250(13) 0.0178(13) 0.0161(12) -0.0009(10) -0.0014(10) 0.0019(10)
C68 0.0260(13) 0.0270(15) 0.0239(14) 0.0024(11) -0.0027(10) 0.0047(11)
C69 0.0318(15) 0.0397(17) 0.0331(16) 0.0008(13) -0.0021(12) 0.0153(13)
C70 0.0549(18) 0.0230(16) 0.0325(17) 0.0030(13) -0.0050(13) 0.0175(13)
C71 0.0503(18) 0.0219(15) 0.0351(16) 0.0027(12) 0.0012(13) -0.0010(13)
C72 0.0314(14) 0.0227(14) 0.0328(15) 0.0021(12) 0.0025(11) 0.0009(11)
C73 0.0170(11) 0.0153(12) 0.0218(13) -0.0018(10) 0.0055(9) -0.0004(9)
C74 0.0234(13) 0.0233(15) 0.0262(14) 0.0024(12) 0.0001(10) -0.0013(10)
C75 0.0327(14) 0.0221(15) 0.0391(17) 0.0127(12) 0.0067(12) 0.0003(11)
C76 0.0368(15) 0.0145(13) 0.0394(17) -0.0036(12) 0.0160(12) -0.0060(11)
C77 0.0354(15) 0.0300(15) 0.0274(15) -0.0113(12) 0.0051(11) -0.0087(12)
C78 0.0293(13) 0.0215(14) 0.0210(14) -0.0005(11) 0.0026(10) -0.0024(10)
C79 0.0144(11) 0.0237(13) 0.0150(12) -0.0031(10) -0.0015(9) 0.0022(9)
C80 0.0181(12) 0.0312(16) 0.0327(15) -0.0067(12) 0.0009(11) -0.0037(10)
C81 0.0268(14) 0.0376(17) 0.0398(17) -0.0195(13) 0.0002(12) 0.0050(12)
C82 0.0187(12) 0.0512(19) 0.0231(14) -0.0110(13) 0.0041(10) 0.0031(12)
C83 0.0175(11) 0.0357(16) 0.0254(13) -0.0005(13) 0.0046(9) -0.0016(11)
C84 0.0211(12) 0.0265(15) 0.0168(12) -0.0004(10) 0.0028(9) 0.0019(10)

loop_
_atom_type_symbol
_atom_type_description
_atom_type_scat_dispersion_real
_atom_type_scat_dispersion_imag
_atom_type_scat_source
C C 0.0033 0.0016 'International Tables Vol C Tables 4.2.6.8 and 6.1.1.4'
H H 0.0000 0.0000 'International Tables Vol C Tables 4.2.6.8 and 6.1.1.4'
Cl Cl 0.1484 0.1585 'International Tables Vol C Tables 4.2.6.8 and 6.1.1.4'
N N 0.0061 0.0033 'International Tables Vol C Tables 4.2.6.8 and 6.1.1.4'
P P 0.1023 0.0942 'International Tables Vol C Tables 4.2.6.8 and 6.1.1.4'
Pd Pd -0.9988 1.0072 'International Tables Vol C Tables 4.2.6.8 and 6.1.1.4'

loop_
_geom_angle_atom_site_label_1
_geom_angle_atom_site_label_2
_geom_angle_atom_site_label_3
_geom_angle
_geom_angle_site_symmetry_1
_geom_angle_site_symmetry_3
_geom_angle_publ_flag
P2 Pd1 P1 96.74(2) . . ?
P2 Pd1 Cl2 89.52(2) . . ?
P1 Pd1 Cl2 173.41(2) . . ?
P2 Pd1 Cl1 173.67(2) . . ?
P1 Pd1 Cl1 83.36(2) . . ?
Cl2 Pd1 Cl1 90.19(2) . . ?
N1 P1 C19 102.61(10) . . ?
N1 P1 C25 105.66(10) . . ?
C19 P1 C25 109.03(11) . . ?
N1 P1 Pd1 120.84(6) . . ?
C19 P1 Pd1 108.77(8) . . ?
C25 P1 Pd1 109.36(8) . . ?
N2 P2 C31 103.94(10) . . ?
N2 P2 C37 112.30(10) . . ?
C31 P2 C37 101.82(10) . . ?
N2 P2 Pd1 115.31(6) . . ?
C31 P2 Pd1 118.76(7) . . ?
C37 P2 Pd1 104.06(7) . . ?
C1 N1 C3 113.92(17) . . ?
C1 N1 P1 116.56(14) . . ?
C3 N1 P1 125.81(14) . . ?
C2 N2 C4 116.04(17) . . ?
C2 N2 P2 119.39(14) . . ?
C4 N2 P2 123.21(14) . . ?
N1 C1 C2 115.35(18) . . ?
N1 C1 H1A 108.4 . . ?
C2 C1 H1A 108.4 . . ?
N1 C1 H1B 108.4 . . ?
C2 C1 H1B 108.4 . . ?
H1A C1 H1B 107.5 . . ?
N2 C2 C1 113.89(18) . . ?
N2 C2 H2A 108.8 . . ?
C1 C2 H2A 108.8 . . ?
N2 C2 H2B 108.8 . . ?
C1 C2 H2B 108.8 . . ?
H2A C2 H2B 107.7 . . ?
N1 C3 C5 110.22(18) . . ?
N1 C3 C7 114.39(18) . . ?
C5 C3 C7 112.23(19) . . ?
N1 C3 H3 106.5 . . ?
C5 C3 H3 106.5 . . ?
C7 C3 H3 106.5 . . ?
N2 C4 C6 111.53(18) . . ?
N2 C4 C13 112.23(18) . . ?
C6 C4 C13 111.7(2) . . ?
N2 C4 H4 107.0 . . ?
C6 C4 H4 107.0 . . ?
C13 C4 H4 107.0 . . ?
C3 C5 H5A 109.5 . . ?
C3 C5 H5B 109.5 . . ?
H5A C5 H5B 109.5 . . ?
C3 C5 H5C 109.5 . . ?
H5A C5 H5C 109.5 . . ?
H5B C5 H5C 109.5 . . ?
C4 C6 H6A 109.5 . . ?
C4 C6 H6B 109.5 . . ?
H6A C6 H6B 109.5 . . ?
C4 C6 H6C 109.5 . . ?
H6A C6 H6C 109.5 . . ?
H6B C6 H6C 109.5 . . ?
C12 C7 C8 117.2(2) . . ?
C12 C7 C3 121.3(2) . . ?
C8 C7 C3 121.3(2) . . ?
C9 C8 C7 121.7(3) . . ?
C9 C8 H8 119.1 . . ?
C7 C8 H8 119.1 . . ?
C10 C9 C8 119.9(3) . . ?
C10 C9 H9 120.1 . . ?
C8 C9 H9 120.1 . . ?
C9 C10 C11 120.6(3) . . ?
C9 C10 H10 119.7 . . ?
C11 C10 H10 119.7 . . ?
C10 C11 C12 119.3(3) . . ?
C10 C11 H11 120.4 . . ?
C12 C11 H11 120.4 . . ?
C7 C12 C11 121.2(3) . . ?
C7 C12 H12 119.4 . . ?
C11 C12 H12 119.4 . . ?
C14 C13 C18 117.5(2) . . ?
C14 C13 C4 120.3(2) . . ?
C18 C13 C4 122.2(2) . . ?
C13 C14 C15 121.2(3) . . ?
C13 C14 H14 119.4 . . ?
C15 C14 H14 119.4 . . ?
C16 C15 C14 119.8(3) . . ?
C16 C15 H15 120.1 . . ?
C14 C15 H15 120.1 . . ?
C17 C16 C15 119.7(3) . . ?
C17 C16 H16 120.2 . . ?
C15 C16 H16 120.2 . . ?
C16 C17 C18 120.5(3) . . ?
C16 C17 H17 119.7 . . ?
C18 C17 H17 119.7 . . ?
C17 C18 C13 121.2(3) . . ?
C17 C18 H18 119.4 . . ?
C13 C18 H18 119.4 . . ?
C20 C19 C24 119.7(2) . . ?
C20 C19 P1 123.2(2) . . ?
C24 C19 P1 117.06(18) . . ?
C19 C20 C21 119.4(3) . . ?
C19 C20 H20 120.3 . . ?
C21 C20 H20 120.3 . . ?
C22 C21 C20 120.7(3) . . ?
C22 C21 H21 119.6 . . ?
C20 C21 H21 119.6 . . ?
C21 C22 C23 120.3(3) . . ?
C21 C22 H22 119.8 . . ?
C23 C22 H22 119.8 . . ?
C22 C23 C24 119.4(3) . . ?
C22 C23 H23 120.3 . . ?
C24 C23 H23 120.3 . . ?
C23 C24 C19 120.4(3) . . ?
C23 C24 H24 119.8 . . ?
C19 C24 H24 119.8 . . ?
C26 C25 C30 118.8(2) . . ?
C26 C25 P1 119.43(18) . . ?
C30 C25 P1 121.55(17) . . ?
C25 C26 C27 120.2(2) . . ?
C25 C26 H26 119.9 . . ?
C27 C26 H26 119.9 . . ?
C28 C27 C26 120.5(2) . . ?
C28 C27 H27 119.7 . . ?
C26 C27 H27 119.7 . . ?
C27 C28 C29 119.6(2) . . ?
C27 C28 H28 120.2 . . ?
C29 C28 H28 120.2 . . ?
C28 C29 C30 120.2(2) . . ?
C28 C29 H29 119.9 . . ?
C30 C29 H29 119.9 . . ?
C29 C30 C25 120.5(2) . . ?
C29 C30 H30 119.7 . . ?
C25 C30 H30 119.7 . . ?
C32 C31 C36 118.5(2) . . ?
C32 C31 P2 119.26(17) . . ?
C36 C31 P2 122.15(18) . . ?
C33 C32 C31 120.8(2) . . ?
C33 C32 H32 119.6 . . ?
C31 C32 H32 119.6 . . ?
C34 C33 C32 119.8(2) . . ?
C34 C33 H33 120.1 . . ?
C32 C33 H33 120.1 . . ?
C35 C34 C33 120.3(2) . . ?
C35 C34 H34 119.8 . . ?
C33 C34 H34 119.8 . . ?
C34 C35 C36 120.0(2) . . ?
C34 C35 H35 120.0 . . ?
C36 C35 H35 120.0 . . ?
C35 C36 C31 120.6(2) . . ?
C35 C36 H36 119.7 . . ?
C31 C36 H36 119.7 . . ?
C38 C37 C42 119.0(2) . . ?
C38 C37 P2 123.51(19) . . ?
C42 C37 P2 117.40(18) . . ?
C37 C38 C39 121.1(2) . . ?
C37 C38 H38 119.5 . . ?
C39 C38 H38 119.5 . . ?
C40 C39 C38 119.7(3) . . ?
C40 C39 H39 120.2 . . ?
C38 C39 H39 120.2 . . ?
C39 C40 C41 119.9(3) . . ?
C39 C40 H40 120.1 . . ?
C41 C40 H40 120.1 . . ?
C40 C41 C42 120.4(3) . . ?
C40 C41 H41 119.8 . . ?
C42 C41 H41 119.8 . . ?
C41 C42 C37 120.0(3) . . ?
C41 C42 H42 120.0 . . ?
C37 C42 H42 120.0 . . ?
P3 Pd2 P4 96.44(2) . . ?
P3 Pd2 Cl4 173.47(2) . . ?
P4 Pd2 Cl4 89.99(2) . . ?
P3 Pd2 Cl3 82.51(2) . . ?
P4 Pd2 Cl3 175.51(2) . . ?
Cl4 Pd2 Cl3 90.99(2) . . ?
N3 P3 C67 103.66(10) . . ?
N3 P3 C61 104.58(10) . . ?
C67 P3 C61 110.09(10) . . ?
N3 P3 Pd2 119.05(7) . . ?
C67 P3 Pd2 109.77(8) . . ?
C61 P3 Pd2 109.36(8) . . ?
N4 P4 C73 113.35(10) . . ?
N4 P4 C79 104.76(10) . . ?
C73 P4 C79 100.41(10) . . ?
N4 P4 Pd2 114.11(6) . . ?
C73 P4 Pd2 106.34(8) . . ?
C79 P4 Pd2 117.27(7) . . ?
C43 N3 C45 114.51(17) . . ?
C43 N3 P3 115.61(14) . . ?
C45 N3 P3 126.39(15) . . ?
C44 N4 C46 116.48(17) . . ?
C44 N4 P4 118.67(14) . . ?
C46 N4 P4 124.08(14) . . ?
N3 C43 C44 114.86(18) . . ?
N3 C43 H43A 108.6 . . ?
C44 C43 H43A 108.6 . . ?
N3 C43 H43B 108.6 . . ?
C44 C43 H43B 108.6 . . ?
H43A C43 H43B 107.5 . . ?
N4 C44 C43 114.18(18) . . ?
N4 C44 H44A 108.7 . . ?
C43 C44 H44A 108.7 . . ?
N4 C44 H44B 108.7 . . ?
C43 C44 H44B 108.7 . . ?
H44A C44 H44B 107.6 . . ?
C49A C45 N3 113.9(4) . . ?
C49A C45 C47 117.1(4) . . ?
N3 C45 C47 110.08(19) . . ?
N3 C45 C49 112.0(3) . . ?
C47 C45 C49 109.7(3) . . ?
C49A C45 H45 104.8 . . ?
N3 C45 H45 104.8 . . ?
C47 C45 H45 104.8 . . ?
C49 C45 H45 115.1 . . ?
N4 C46 C48 112.05(19) . . ?
N4 C46 C55 112.71(18) . . ?
C48 C46 C55 111.26(19) . . ?
N4 C46 H46 106.8 . . ?
C48 C46 H46 106.8 . . ?
C55 C46 H46 106.8 . . ?
C45 C47 H47A 109.5 . . ?
C45 C47 H47B 109.5 . . ?
H47A C47 H47B 109.5 . . ?
C45 C47 H47C 109.5 . . ?
H47A C47 H47C 109.5 . . ?
H47B C47 H47C 109.5 . . ?
C46 C48 H48A 109.5 . . ?
C46 C48 H48B 109.5 . . ?
H48A C48 H48B 109.5 . . ?
C46 C48 H48C 109.5 . . ?
H48A C48 H48C 109.5 . . ?
H48B C48 H48C 109.5 . . ?
C50A C49A C54A 118.3(8) . . ?
C50A C49A C45 119.6(7) . . ?
C54A C49A C45 122.1(7) . . ?
C49A C50A C51A 120.5(8) . . ?
C49A C50A H50A 119.7 . . ?
C51A C50A H50A 119.7 . . ?
C50A C51A C52A 118.8(8) . . ?
C50A C51A H51A 120.6 . . ?
C52A C51A H51A 120.6 . . ?
C53A C52A C51A 125.1(8) . . ?
C53A C52A H52A 117.5 . . ?
C51A C52A H52A 117.5 . . ?
C52A C53A C54A 114.4(8) . . ?
C52A C53A H53A 122.8 . . ?
C54A C53A H53A 122.8 . . ?
C53A C54A C49A 122.2(8) . . ?
C53A C54A H54A 118.9 . . ?
C49A C54A H54A 118.9 . . ?
C54 C49 C50 118.8(5) . . ?
C54 C49 C45 122.2(5) . . ?
C50 C49 C45 118.9(5) . . ?
C51 C50 C49 121.3(5) . . ?
C51 C50 H50 119.3 . . ?
C49 C50 H50 119.3 . . ?
C52 C51 C50 117.2(4) . . ?
C52 C51 H51 121.4 . . ?
C50 C51 H51 121.4 . . ?
C51 C52 C53 122.4(5) . . ?
C51 C52 H52 118.8 . . ?
C53 C52 H52 118.8 . . ?
C54 C53 C52 118.8(5) . . ?
C54 C53 H53 120.6 . . ?
C52 C53 H53 120.6 . . ?
C49 C54 C53 121.3(5) . . ?
C49 C54 H54 119.4 . . ?
C53 C54 H54 119.4 . . ?
C60 C55 C56 117.6(2) . . ?
C60 C55 C46 120.9(2) . . ?
C56 C55 C46 121.5(2) . . ?
C57 C56 C55 120.4(3) . . ?
C57 C56 H56 119.8 . . ?
C55 C56 H56 119.8 . . ?
C58 C57 C56 121.4(3) . . ?
C58 C57 H57 119.3 . . ?
C56 C57 H57 119.3 . . ?
C57 C58 C59 119.2(2) . . ?
C57 C58 H58 120.4 . . ?
C59 C58 H58 120.4 . . ?
C58 C59 C60 119.6(3) . . ?
C58 C59 H59 120.2 . . ?
C60 C59 H59 120.2 . . ?
C55 C60 C59 121.8(2) . . ?
C55 C60 H60 119.1 . . ?
C59 C60 H60 119.1 . . ?
C62 C61 C66 118.7(2) . . ?
C62 C61 P3 121.36(16) . . ?
C66 C61 P3 119.60(18) . . ?
C61 C62 C63 120.3(2) . . ?
C61 C62 H62 119.8 . . ?
C63 C62 H62 119.8 . . ?
C64 C63 C62 120.4(2) . . ?
C64 C63 H63 119.8 . . ?
C62 C63 H63 119.8 . . ?
C65 C64 C63 119.8(2) . . ?
C65 C64 H64 120.1 . . ?
C63 C64 H64 120.1 . . ?
C64 C65 C66 120.4(2) . . ?
C64 C65 H65 119.8 . . ?
C66 C65 H65 119.8 . . ?
C65 C66 C61 120.3(2) . . ?
C65 C66 H66 119.8 . . ?
C61 C66 H66 119.8 . . ?
C68 C67 C72 119.0(2) . . ?
C68 C67 P3 124.16(19) . . ?
C72 C67 P3 116.78(18) . . ?
C67 C68 C69 119.8(2) . . ?
C67 C68 H68 120.1 . . ?
C69 C68 H68 120.1 . . ?
C70 C69 C68 120.6(2) . . ?
C70 C69 H69 119.7 . . ?
C68 C69 H69 119.7 . . ?
C69 C70 C71 120.0(2) . . ?
C69 C70 H70 120.0 . . ?
C71 C70 H70 120.0 . . ?
C70 C71 C72 120.2(3) . . ?
C70 C71 H71 119.9 . . ?
C72 C71 H71 119.9 . . ?
C71 C72 C67 120.4(2) . . ?
C71 C72 H72 119.8 . . ?
C67 C72 H72 119.8 . . ?
C78 C73 C74 118.8(2) . . ?
C78 C73 P4 123.90(19) . . ?
C74 C73 P4 116.78(18) . . ?
C75 C74 C73 120.7(2) . . ?
C75 C74 H74 119.6 . . ?
C73 C74 H74 119.6 . . ?
C76 C75 C74 120.0(2) . . ?
C76 C75 H75 120.0 . . ?
C74 C75 H75 120.0 . . ?
C75 C76 C77 119.9(2) . . ?
C75 C76 H76 120.0 . . ?
C77 C76 H76 120.0 . . ?
C76 C77 C78 120.5(2) . . ?
C76 C77 H77 119.7 . . ?
C78 C77 H77 119.7 . . ?
C73 C78 C77 120.1(2) . . ?
C73 C78 H78 119.9 . . ?
C77 C78 H78 119.9 . . ?
C84 C79 C80 118.3(2) . . ?
C84 C79 P4 122.26(18) . . ?
C80 C79 P4 119.42(17) . . ?
C81 C80 C79 120.8(2) . . ?
C81 C80 H80 119.6 . . ?
C79 C80 H80 119.6 . . ?
C80 C81 C82 120.1(3) . . ?
C80 C81 H81 120.0 . . ?
C82 C81 H81 120.0 . . ?
C83 C82 C81 119.7(2) . . ?
C83 C82 H82 120.1 . . ?
C81 C82 H82 120.1 . . ?
C82 C83 C84 120.2(2) . . ?
C82 C83 H83 119.9 . . ?
C84 C83 H83 119.9 . . ?
C79 C84 C83 120.9(2) . . ?
C79 C84 H84 119.6 . . ?
C83 C84 H84 119.6 . . ?

loop_
_geom_bond_atom_site_label_1
_geom_bond_atom_site_label_2
_geom_bond_distance
_geom_bond_site_symmetry_2
_geom_bond_publ_flag
Pd1 P2 2.2548(6) . ?
Pd1 P1 2.2681(6) . ?
Pd1 Cl2 2.3488(6) . ?
Pd1 Cl1 2.3507(5) . ?
P1 N1 1.6811(18) . ?
P1 C19 1.808(2) . ?
P1 C25 1.812(2) . ?
P2 N2 1.6590(19) . ?
P2 C31 1.812(2) . ?
P2 C37 1.818(2) . ?
N1 C1 1.460(3) . ?
N1 C3 1.499(3) . ?
N2 C2 1.470(3) . ?
N2 C4 1.504(3) . ?
C1 C2 1.506(3) . ?
C1 H1A 0.9900 . ?
C1 H1B 0.9900 . ?
C2 H2A 0.9900 . ?
C2 H2B 0.9900 . ?
C3 C5 1.514(3) . ?
C3 C7 1.518(3) . ?
C3 H3 1.0000 . ?
C4 C6 1.524(3) . ?
C4 C13 1.524(3) . ?
C4 H4 1.0000 . ?
C5 H5A 0.9800 . ?
C5 H5B 0.9800 . ?
C5 H5C 0.9800 . ?
C6 H6A 0.9800 . ?
C6 H6B 0.9800 . ?
C6 H6C 0.9800 . ?
C7 C12 1.380(3) . ?
C7 C8 1.397(3) . ?
C8 C9 1.376(4) . ?
C8 H8 0.9500 . ?
C9 C10 1.356(4) . ?
C9 H9 0.9500 . ?
C10 C11 1.376(4) . ?
C10 H10 0.9500 . ?
C11 C12 1.398(4) . ?
C11 H11 0.9500 . ?
C12 H12 0.9500 . ?
C13 C14 1.385(3) . ?
C13 C18 1.391(3) . ?
C14 C15 1.392(4) . ?
C14 H14 0.9500 . ?
C15 C16 1.375(4) . ?
C15 H15 0.9500 . ?
C16 C17 1.370(4) . ?
C16 H16 0.9500 . ?
C17 C18 1.377(4) . ?
C17 H17 0.9500 . ?
C18 H18 0.9500 . ?
C19 C20 1.373(3) . ?
C19 C24 1.387(4) . ?
C20 C21 1.389(4) . ?
C20 H20 0.9500 . ?
C21 C22 1.361(4) . ?
C21 H21 0.9500 . ?
C22 C23 1.376(4) . ?
C22 H22 0.9500 . ?
C23 C24 1.379(4) . ?
C23 H23 0.9500 . ?
C24 H24 0.9500 . ?
C25 C26 1.384(3) . ?
C25 C30 1.385(3) . ?
C26 C27 1.388(3) . ?
C26 H26 0.9500 . ?
C27 C28 1.368(4) . ?
C27 H27 0.9500 . ?
C28 C29 1.378(3) . ?
C28 H28 0.9500 . ?
C29 C30 1.381(3) . ?
C29 H29 0.9500 . ?
C30 H30 0.9500 . ?
C31 C32 1.384(3) . ?
C31 C36 1.393(3) . ?
C32 C33 1.384(3) . ?
C32 H32 0.9500 . ?
C33 C34 1.381(4) . ?
C33 H33 0.9500 . ?
C34 C35 1.368(4) . ?
C34 H34 0.9500 . ?
C35 C36 1.387(3) . ?
C35 H35 0.9500 . ?
C36 H36 0.9500 . ?
C37 C38 1.367(3) . ?
C37 C42 1.395(3) . ?
C38 C39 1.384(4) . ?
C38 H38 0.9500 . ?
C39 C40 1.375(4) . ?
C39 H39 0.9500 . ?
C40 C41 1.376(4) . ?
C40 H40 0.9500 . ?
C41 C42 1.376(4) . ?
C41 H41 0.9500 . ?
C42 H42 0.9500 . ?
Pd2 P3 2.2594(6) . ?
Pd2 P4 2.2758(6) . ?
Pd2 Cl4 2.3483(6) . ?
Pd2 Cl3 2.3594(6) . ?
P3 N3 1.6810(19) . ?
P3 C67 1.814(2) . ?
P3 C61 1.817(2) . ?
P4 N4 1.6651(19) . ?
P4 C73 1.818(2) . ?
P4 C79 1.819(2) . ?
N3 C43 1.463(3) . ?
N3 C45 1.499(3) . ?
N4 C44 1.471(3) . ?
N4 C46 1.496(3) . ?
C43 C44 1.511(3) . ?
C43 H43A 0.9900 . ?
C43 H43B 0.9900 . ?
C44 H44A 0.9900 . ?
C44 H44B 0.9900 . ?
C45 C49A 1.475(9) . ?
C45 C47 1.512(3) . ?
C45 C49 1.557(6) . ?
C45 H45 1.0000 . ?
C46 C48 1.517(3) . ?
C46 C55 1.529(3) . ?
C46 H46 1.0000 . ?
C47 H47A 0.9800 . ?
C47 H47B 0.9800 . ?
C47 H47C 0.9800 . ?
C48 H48A 0.9800 . ?
C48 H48B 0.9800 . ?
C48 H48C 0.9800 . ?
C49A C50A 1.358(11) . ?
C49A C54A 1.435(12) . ?
C50A C51A 1.383(10) . ?
C50A H50A 0.9500 . ?
C51A C52A 1.389(12) . ?
C51A H51A 0.9500 . ?
C52A C53A 1.351(11) . ?
C52A H52A 0.9500 . ?
C53A C54A 1.420(11) . ?
C53A H53A 0.9500 . ?
C54A H54A 0.9500 . ?
C49 C54 1.355(8) . ?
C49 C50 1.416(7) . ?
C50 C51 1.397(7) . ?
C50 H50 0.9500 . ?
C51 C52 1.364(7) . ?
C51 H51 0.9500 . ?
C52 C53 1.399(7) . ?
C52 H52 0.9500 . ?
C53 C54 1.379(7) . ?
C53 H53 0.9500 . ?
C54 H54 0.9500 . ?
C55 C60 1.376(3) . ?
C55 C56 1.406(3) . ?
C56 C57 1.377(4) . ?
C56 H56 0.9500 . ?
C57 C58 1.370(4) . ?
C57 H57 0.9500 . ?
C58 C59 1.383(4) . ?
C58 H58 0.9500 . ?
C59 C60 1.394(3) . ?
C59 H59 0.9500 . ?
C60 H60 0.9500 . ?
C61 C62 1.387(3) . ?
C61 C66 1.397(3) . ?
C62 C63 1.387(3) . ?
C62 H62 0.9500 . ?
C63 C64 1.382(4) . ?
C63 H63 0.9500 . ?
C64 C65 1.371(4) . ?
C64 H64 0.9500 . ?
C65 C66 1.387(3) . ?
C65 H65 0.9500 . ?
C66 H66 0.9500 . ?
C67 C68 1.384(3) . ?
C67 C72 1.397(3) . ?
C68 C69 1.390(4) . ?
C68 H68 0.9500 . ?
C69 C70 1.372(4) . ?
C69 H69 0.9500 . ?
C70 C71 1.375(4) . ?
C70 H70 0.9500 . ?
C71 C72 1.379(4) . ?
C71 H71 0.9500 . ?
C72 H72 0.9500 . ?
C73 C78 1.384(3) . ?
C73 C74 1.390(3) . ?
C74 C75 1.381(3) . ?
C74 H74 0.9500 . ?
C75 C76 1.371(4) . ?
C75 H75 0.9500 . ?
C76 C77 1.375(4) . ?
C76 H76 0.9500 . ?
C77 C78 1.384(3) . ?
C77 H77 0.9500 . ?
C78 H78 0.9500 . ?
C79 C84 1.384(3) . ?
C79 C80 1.388(3) . ?
C80 C81 1.370(3) . ?
C80 H80 0.9500 . ?
C81 C82 1.393(4) . ?
C81 H81 0.9500 . ?
C82 C83 1.359(4) . ?
C82 H82 0.9500 . ?
C83 C84 1.386(3) . ?
C83 H83 0.9500 . ?
C84 H84 0.9500 . ?

loop_
_geom_torsion_atom_site_label_1
_geom_torsion_atom_site_label_2
_geom_torsion_atom_site_label_3
_geom_torsion_atom_site_label_4
_geom_torsion
_geom_torsion_site_symmetry_1
_geom_torsion_site_symmetry_2
_geom_torsion_site_symmetry_3
_geom_torsion_site_symmetry_4
_geom_torsion_publ_flag
P2 Pd1 P1 N1 0.82(8) . . . . ?
Cl1 Pd1 P1 N1 174.44(8) . . . . ?
P2 Pd1 P1 C19 -117.32(8) . . . . ?
Cl1 Pd1 P1 C19 56.31(8) . . . . ?
P2 Pd1 P1 C25 123.71(8) . . . . ?
Cl1 Pd1 P1 C25 -62.67(7) . . . . ?
P1 Pd1 P2 N2 -44.50(8) . . . . ?
Cl2 Pd1 P2 N2 137.57(8) . . . . ?
P1 Pd1 P2 C31 -168.80(9) . . . . ?
Cl2 Pd1 P2 C31 13.26(9) . . . . ?
P1 Pd1 P2 C37 78.96(8) . . . . ?
Cl2 Pd1 P2 C37 -98.98(8) . . . . ?
C19 P1 N1 C1 -170.25(15) . . . . ?
C25 P1 N1 C1 -56.07(17) . . . . ?
Pd1 P1 N1 C1 68.57(16) . . . . ?
C19 P1 N1 C3 -13.39(19) . . . . ?
C25 P1 N1 C3 100.79(18) . . . . ?
Pd1 P1 N1 C3 -134.57(15) . . . . ?
C31 P2 N2 C2 133.22(17) . . . . ?
C37 P2 N2 C2 -117.51(17) . . . . ?
Pd1 P2 N2 C2 1.47(19) . . . . ?
C31 P2 N2 C4 -32.94(19) . . . . ?
C37 P2 N2 C4 76.33(19) . . . . ?
Pd1 P2 N2 C4 -164.69(15) . . . . ?
C3 N1 C1 C2 157.93(19) . . . . ?
P1 N1 C1 C2 -42.5(2) . . . . ?
C4 N2 C2 C1 -99.7(2) . . . . ?
P2 N2 C2 C1 93.2(2) . . . . ?
N1 C1 C2 N2 -66.1(2) . . . . ?
C1 N1 C3 C5 -85.6(2) . . . . ?
P1 N1 C3 C5 116.98(19) . . . . ?
C1 N1 C3 C7 41.9(3) . . . . ?
P1 N1 C3 C7 -115.45(19) . . . . ?
C2 N2 C4 C6 -61.4(3) . . . . ?
P2 N2 C4 C6 105.2(2) . . . . ?
C2 N2 C4 C13 64.7(2) . . . . ?
P2 N2 C4 C13 -128.70(18) . . . . ?
N1 C3 C7 C12 101.1(3) . . . . ?
C5 C3 C7 C12 -132.4(2) . . . . ?
N1 C3 C7 C8 -84.3(3) . . . . ?
C5 C3 C7 C8 42.3(3) . . . . ?
C12 C7 C8 C9 -1.8(4) . . . . ?
C3 C7 C8 C9 -176.6(2) . . . . ?
C7 C8 C9 C10 1.4(4) . . . . ?
C8 C9 C10 C11 -1.1(4) . . . . ?
C9 C10 C11 C12 1.3(4) . . . . ?
C8 C7 C12 C11 1.9(4) . . . . ?
C3 C7 C12 C11 176.8(2) . . . . ?
C10 C11 C12 C7 -1.7(4) . . . . ?
N2 C4 C13 C14 102.5(2) . . . . ?
C6 C4 C13 C14 -131.4(2) . . . . ?
N2 C4 C13 C18 -79.3(3) . . . . ?
C6 C4 C13 C18 46.7(3) . . . . ?
C18 C13 C14 C15 4.4(3) . . . . ?
C4 C13 C14 C15 -177.3(2) . . . . ?
C13 C14 C15 C16 -2.0(4) . . . . ?
C14 C15 C16 C17 -1.1(4) . . . . ?
C15 C16 C17 C18 1.6(4) . . . . ?
C16 C17 C18 C13 1.0(4) . . . . ?
C14 C13 C18 C17 -4.0(3) . . . . ?
C4 C13 C18 C17 177.8(2) . . . . ?
N1 P1 C19 C20 111.9(2) . . . . ?
C25 P1 C19 C20 0.2(2) . . . . ?
Pd1 P1 C19 C20 -119.01(19) . . . . ?
N1 P1 C19 C24 -67.7(2) . . . . ?
C25 P1 C19 C24 -179.35(18) . . . . ?
Pd1 P1 C19 C24 61.5(2) . . . . ?
C24 C19 C20 C21 0.6(4) . . . . ?
P1 C19 C20 C21 -178.9(2) . . . . ?
C19 C20 C21 C22 1.0(4) . . . . ?
C20 C21 C22 C23 -1.3(5) . . . . ?
C21 C22 C23 C24 -0.1(4) . . . . ?
C22 C23 C24 C19 1.7(4) . . . . ?
C20 C19 C24 C23 -1.9(4) . . . . ?
P1 C19 C24 C23 177.6(2) . . . . ?
N1 P1 C25 C26 -50.1(2) . . . . ?
C19 P1 C25 C26 59.6(2) . . . . ?
Pd1 P1 C25 C26 178.41(16) . . . . ?
N1 P1 C25 C30 124.92(18) . . . . ?
C19 P1 C25 C30 -125.42(19) . . . . ?
Pd1 P1 C25 C30 -6.6(2) . . . . ?
C30 C25 C26 C27 2.3(3) . . . . ?
P1 C25 C26 C27 177.47(18) . . . . ?
C25 C26 C27 C28 -2.0(4) . . . . ?
C26 C27 C28 C29 0.0(4) . . . . ?
C27 C28 C29 C30 1.5(4) . . . . ?
C28 C29 C30 C25 -1.2(4) . . . . ?
C26 C25 C30 C29 -0.8(3) . . . . ?
P1 C25 C30 C29 -175.81(18) . . . . ?
N2 P2 C31 C32 -69.3(2) . . . . ?
C37 P2 C31 C32 173.84(19) . . . . ?
Pd1 P2 C31 C32 60.4(2) . . . . ?
N2 P2 C31 C36 107.23(19) . . . . ?
C37 P2 C31 C36 -9.6(2) . . . . ?
Pd1 P2 C31 C36 -123.07(17) . . . . ?
C36 C31 C32 C33 -1.8(4) . . . . ?
P2 C31 C32 C33 174.90(19) . . . . ?
C31 C32 C33 C34 1.1(4) . . . . ?
C32 C33 C34 C35 0.4(4) . . . . ?
C33 C34 C35 C36 -1.1(4) . . . . ?
C34 C35 C36 C31 0.4(4) . . . . ?
C32 C31 C36 C35 1.0(3) . . . . ?
P2 C31 C36 C35 -175.57(18) . . . . ?
N2 P2 C37 C38 -12.3(2) . . . . ?
C31 P2 C37 C38 98.4(2) . . . . ?
Pd1 P2 C37 C38 -137.64(19) . . . . ?
N2 P2 C37 C42 171.62(17) . . . . ?
C31 P2 C37 C42 -77.8(2) . . . . ?
Pd1 P2 C37 C42 46.23(19) . . . . ?
C42 C37 C38 C39 1.2(4) . . . . ?
P2 C37 C38 C39 -174.9(2) . . . . ?
C37 C38 C39 C40 -1.3(4) . . . . ?
C38 C39 C40 C41 0.0(5) . . . . ?
C39 C40 C41 C42 1.3(5) . . . . ?
C40 C41 C42 C37 -1.3(4) . . . . ?
C38 C37 C42 C41 0.1(4) . . . . ?
P2 C37 C42 C41 176.4(2) . . . . ?
P4 Pd2 P3 N3 2.31(8) . . . . ?
Cl3 Pd2 P3 N3 177.90(8) . . . . ?
P4 Pd2 P3 C67 -116.81(8) . . . . ?
Cl3 Pd2 P3 C67 58.79(9) . . . . ?
P4 Pd2 P3 C61 122.33(8) . . . . ?
Cl3 Pd2 P3 C61 -62.07(8) . . . . ?
P3 Pd2 P4 N4 -48.62(8) . . . . ?
Cl4 Pd2 P4 N4 132.49(8) . . . . ?
P3 Pd2 P4 C73 77.09(8) . . . . ?
Cl4 Pd2 P4 C73 -101.80(7) . . . . ?
P3 Pd2 P4 C79 -171.62(9) . . . . ?
Cl4 Pd2 P4 C79 9.49(9) . . . . ?
C67 P3 N3 C43 -166.86(15) . . . . ?
C61 P3 N3 C43 -51.50(16) . . . . ?
Pd2 P3 N3 C43 70.93(16) . . . . ?
C67 P3 N3 C45 -9.3(2) . . . . ?
C61 P3 N3 C45 106.10(19) . . . . ?
Pd2 P3 N3 C45 -131.48(16) . . . . ?
C73 P4 N4 C44 -116.60(17) . . . . ?
C79 P4 N4 C44 134.90(16) . . . . ?
Pd2 P4 N4 C44 5.33(18) . . . . ?
C73 P4 N4 C46 73.8(2) . . . . ?
C79 P4 N4 C46 -34.7(2) . . . . ?
Pd2 P4 N4 C46 -164.28(15) . . . . ?
C45 N3 C43 C44 152.98(19) . . . . ?
P3 N3 C43 C44 -46.7(2) . . . . ?
C46 N4 C44 C43 -98.9(2) . . . . ?
P4 N4 C44 C43 90.7(2) . . . . ?
N3 C43 C44 N4 -64.5(2) . . . . ?
C43 N3 C45 C49A 54.0(5) . . . . ?
P3 N3 C45 C49A -103.8(4) . . . . ?
C43 N3 C45 C47 -79.9(2) . . . . ?
P3 N3 C45 C47 122.3(2) . . . . ?
C43 N3 C45 C49 42.5(3) . . . . ?
P3 N3 C45 C49 -115.4(3) . . . . ?
C44 N4 C46 C48 -63.7(2) . . . . ?
P4 N4 C46 C48 106.1(2) . . . . ?
C44 N4 C46 C55 62.7(3) . . . . ?
P4 N4 C46 C55 -127.48(18) . . . . ?
N3 C45 C49A C50A 100.7(7) . . . . ?
C47 C45 C49A C50A -128.8(7) . . . . ?
C49 C45 C49A C50A -177(4) . . . . ?
N3 C45 C49A C54A -80.5(8) . . . . ?
C47 C45 C49A C54A 50.0(9) . . . . ?
C49 C45 C49A C54A 2(2) . . . . ?
C54A C49A C50A C51A 6.7(12) . . . . ?
C45 C49A C50A C51A -174.5(7) . . . . ?
C49A C50A C51A C52A -5.1(11) . . . . ?
C50A C51A C52A C53A -3.1(12) . . . . ?
C51A C52A C53A C54A 8.6(11) . . . . ?
C52A C53A C54A C49A -6.6(11) . . . . ?
C50A C49A C54A C53A -0.7(12) . . . . ?
C45 C49A C54A C53A -179.5(7) . . . . ?
C49A C45 C49 C54 170(3) . . . . ?
N3 C45 C49 C54 -87.3(5) . . . . ?
C47 C45 C49 C54 35.2(6) . . . . ?
C49A C45 C49 C50 -8(3) . . . . ?
N3 C45 C49 C50 94.1(5) . . . . ?
C47 C45 C49 C50 -143.3(4) . . . . ?
C54 C49 C50 C51 0.7(8) . . . . ?
C45 C49 C50 C51 179.3(4) . . . . ?
C49 C50 C51 C52 1.9(7) . . . . ?
C50 C51 C52 C53 -2.8(7) . . . . ?
C51 C52 C53 C54 1.1(7) . . . . ?
C50 C49 C54 C53 -2.6(8) . . . . ?
C45 C49 C54 C53 178.9(4) . . . . ?
C52 C53 C54 C49 1.7(7) . . . . ?
N4 C46 C55 C60 104.9(2) . . . . ?
C48 C46 C55 C60 -128.3(2) . . . . ?
N4 C46 C55 C56 -76.5(3) . . . . ?
C48 C46 C55 C56 50.3(3) . . . . ?
C60 C55 C56 C57 -4.1(3) . . . . ?
C46 C55 C56 C57 177.3(2) . . . . ?
C55 C56 C57 C58 1.8(4) . . . . ?
C56 C57 C58 C59 1.1(4) . . . . ?
C57 C58 C59 C60 -1.7(4) . . . . ?
C56 C55 C60 C59 3.6(3) . . . . ?
C46 C55 C60 C59 -177.8(2) . . . . ?
C58 C59 C60 C55 -0.8(4) . . . . ?
N3 P3 C61 C62 120.84(19) . . . . ?
C67 P3 C61 C62 -128.37(19) . . . . ?
Pd2 P3 C61 C62 -7.7(2) . . . . ?
N3 P3 C61 C66 -52.4(2) . . . . ?
C67 P3 C61 C66 58.4(2) . . . . ?
Pd2 P3 C61 C66 179.10(16) . . . . ?
C66 C61 C62 C63 -1.6(3) . . . . ?
P3 C61 C62 C63 -174.90(19) . . . . ?
C61 C62 C63 C64 -1.6(4) . . . . ?
C62 C63 C64 C65 2.9(4) . . . . ?
C63 C64 C65 C66 -0.9(4) . . . . ?
C64 C65 C66 C61 -2.4(4) . . . . ?
C62 C61 C66 C65 3.6(3) . . . . ?
P3 C61 C66 C65 176.99(18) . . . . ?
N3 P3 C67 C68 97.3(2) . . . . ?
C61 P3 C67 C68 -14.0(2) . . . . ?
Pd2 P3 C67 C68 -134.47(19) . . . . ?
N3 P3 C67 C72 -81.6(2) . . . . ?
C61 P3 C67 C72 167.03(18) . . . . ?
Pd2 P3 C67 C72 46.6(2) . . . . ?
C72 C67 C68 C69 1.7(4) . . . . ?
P3 C67 C68 C69 -177.20(19) . . . . ?
C67 C68 C69 C70 -1.4(4) . . . . ?
C68 C69 C70 C71 -0.2(4) . . . . ?
C69 C70 C71 C72 1.4(4) . . . . ?
C70 C71 C72 C67 -1.1(4) . . . . ?
C68 C67 C72 C71 -0.5(4) . . . . ?
P3 C67 C72 C71 178.5(2) . . . . ?
N4 P4 C73 C78 -23.5(2) . . . . ?
C79 P4 C73 C78 87.7(2) . . . . ?
Pd2 P4 C73 C78 -149.70(18) . . . . ?
N4 P4 C73 C74 165.19(16) . . . . ?
C79 P4 C73 C74 -83.62(19) . . . . ?
Pd2 P4 C73 C74 39.02(18) . . . . ?
C78 C73 C74 C75 0.6(3) . . . . ?
P4 C73 C74 C75 172.37(18) . . . . ?
C73 C74 C75 C76 -1.2(4) . . . . ?
C74 C75 C76 C77 1.0(4) . . . . ?
C75 C76 C77 C78 -0.3(4) . . . . ?
C74 C73 C78 C77 0.1(3) . . . . ?
P4 C73 C78 C77 -171.05(18) . . . . ?
C76 C77 C78 C73 -0.2(4) . . . . ?
N4 P4 C79 C84 115.73(19) . . . . ?
C73 P4 C79 C84 -2.0(2) . . . . ?
Pd2 P4 C79 C84 -116.61(17) . . . . ?
N4 P4 C79 C80 -64.7(2) . . . . ?
C73 P4 C79 C80 177.55(19) . . . . ?
Pd2 P4 C79 C80 62.9(2) . . . . ?
C84 C79 C80 C81 -1.3(4) . . . . ?
P4 C79 C80 C81 179.1(2) . . . . ?
C79 C80 C81 C82 1.6(4) . . . . ?
C80 C81 C82 C83 -1.0(4) . . . . ?
C81 C82 C83 C84 0.1(4) . . . . ?
C80 C79 C84 C83 0.4(3) . . . . ?
P4 C79 C84 C83 179.94(17) . . . . ?
C82 C83 C84 C79 0.2(4) . . . . ?
